data_7101042
loop_
_publ_author_name
'Munetaka Akita'
'Christian Dubs'
'Akiko Inagaki'
'Toshiki Yamamoto'

_publ_section_title
;
A New Method for the Conversion of Allyl Alcohol into
p-Allyl Species Promoted by Nucleophilic Interaction with a CO Ligand
;
_journal_name_full 'Chemical Communications'
_journal_paper_doi 10.1039/b601143h
_journal_year 2006
_chemical_formula_moiety 'C29 H25 Ir N O3 P '
_chemical_formula_sum 'C29 H25 Ir N O3 P'
_chemical_formula_weight 658.72
_space_group_IT_number 14
_symmetry_cell_setting monoclinic
_symmetry_space_group_name_Hall '-P 2yn'
_symmetry_space_group_name_H-M 'P 1 21/n 1'
_cell_angle_alpha 90
_cell_angle_beta 94.627(4)
_cell_angle_gamma 90
_cell_formula_units_Z 4
_cell_length_a 10.4334(8)
_cell_length_b 14.1368(9)
_cell_length_c 16.992(1)
_cell_measurement_temperature 213
_cell_volume 2498.0(3)
_diffrn_ambient_temperature 213
_exptl_crystal_density_diffrn 1.751
_cod_original_sg_symbol_H-M 'P 21/n'
_cod_original_formula_sum 'C29 H25 Ir N O3 P '
_cod_database_code 7101042

loop_
_symmetry_equiv_pos_as_xyz
x,y,z
1/2-x,1/2+y,1/2-z
-x,-y,-z
1/2+x,1/2-y,1/2+z

loop_
_atom_site_label
_atom_site_type_symbol
_atom_site_fract_x
_atom_site_fract_y
_atom_site_fract_z
_atom_site_U_iso_or_equiv
_atom_site_adp_type
_atom_site_occupancy
_atom_site_calc_flag
_atom_site_refinement_flags
_atom_site_disorder_assembly
_atom_site_disorder_group
Ir(1) Ir 0.03973(2) 0.65825(1) 0.32160(1) 0.0243(1) Uani 1.00 d . . .
P(1) P 0.2118(1) 0.62550(8) 0.24752(7) 0.0246(2) Uani 1.00 d . . .
O(1) O 0.1841(4) 0.8341(2) 0.3546(2) 0.0351(8) Uani 1.00 d . . .
O(2) O 0.1444(4) 0.5928(3) 0.4843(2) 0.054(1) Uani 1.00 d . . .
O(3) O -0.0236(4) 0.8507(2) 0.3621(3) 0.0384(9) Uani 1.00 d . . .
N(1) N -0.0098(4) 0.5134(3) 0.2868(2) 0.0280(8) Uani 1.00 d . . .
C(1) C 0.0808(5) 0.7935(3) 0.3498(3) 0.0290(9) Uani 1.00 d . . .
C(01) C -0.1473(5) 0.8046(4) 0.3603(4) 0.038(1) Uani 1.00 d . . .
C(2) C 0.1040(5) 0.6174(4) 0.4233(3) 0.0332(10) Uani 1.00 d . . .
C(02) C -0.1486(4) 0.7137(3) 0.3140(3) 0.0305(9) Uani 1.00 d . . .
C(03) C -0.1034(4) 0.7179(3) 0.2356(3) 0.0267(9) Uani 1.00 d . . .
C(04) C -0.1582(5) 0.6617(3) 0.1678(3) 0.031(1) Uani 1.00 d . . .
C(05) C -0.1129(7) 0.6768(5) 0.0921(4) 0.050(2) Uani 1.00 d . . .
C(06) C -0.1660(8) 0.6324(6) 0.0261(4) 0.066(2) Uani 1.00 d . . .
C(07) C -0.2664(7) 0.5674(5) 0.0320(4) 0.060(2) Uani 1.00 d . . .
C(08) C -0.3119(6) 0.5516(4) 0.1040(4) 0.048(1) Uani 1.00 d . . .
C(09) C -0.2592(5) 0.5978(3) 0.1712(3) 0.038(1) Uani 1.00 d . . .
C(11) C 0.0541(4) 0.4687(3) 0.2322(3) 0.0274(9) Uani 1.00 d . . .
C(12) C 0.0314(5) 0.3728(3) 0.2154(3) 0.0324(10) Uani 1.00 d . . .
C(13) C -0.0559(5) 0.3240(4) 0.2563(4) 0.039(1) Uani 1.00 d . . .
C(14) C -0.1207(5) 0.3702(4) 0.3119(4) 0.038(1) Uani 1.00 d . . .
C(15) C -0.0965(4) 0.4651(3) 0.3259(3) 0.0316(10) Uani 1.00 d . . .
C(16) C 0.1486(4) 0.5245(3) 0.1890(3) 0.0310(9) Uani 1.00 d . . .
C(21) C 0.2673(4) 0.7043(3) 0.1722(3) 0.0279(9) Uani 1.00 d . . .
C(22) C 0.2120(5) 0.7928(3) 0.1602(3) 0.0322(10) Uani 1.00 d . . .
C(23) C 0.2537(6) 0.8535(4) 0.1027(4) 0.038(1) Uani 1.00 d . . .
C(24) C 0.3507(6) 0.8240(4) 0.0570(3) 0.041(1) Uani 1.00 d . . .
C(25) C 0.4067(5) 0.7373(4) 0.0688(3) 0.041(1) Uani 1.00 d . . .
C(26) C 0.3652(5) 0.6770(4) 0.1259(3) 0.035(1) Uani 1.00 d . . .
C(31) C 0.3602(4) 0.5882(3) 0.3029(3) 0.0281(9) Uani 1.00 d . . .
C(32) C 0.3964(5) 0.6391(4) 0.3718(3) 0.033(1) Uani 1.00 d . . .
C(33) C 0.5062(5) 0.6147(4) 0.4195(3) 0.042(1) Uani 1.00 d . . .
C(34) C 0.5808(5) 0.5395(4) 0.3984(4) 0.045(1) Uani 1.00 d . . .
C(35) C 0.5471(5) 0.4896(4) 0.3294(3) 0.040(1) Uani 1.00 d . . .
C(36) C 0.4387(5) 0.5132(3) 0.2821(3) 0.0328(10) Uani 1.00 d . . .
H(1) H -0.169(5) 0.784(4) 0.413(3) 0.0333(2) Uiso 1.00 d . . .
H(2) H -0.207(8) 0.849(4) 0.342(5) 0.0621(3) Uiso 1.00 d . . .
H(3) H -0.224(5) 0.674(3) 0.326(3) 0.0126(1) Uiso 1.00 d . . .
H(4) H -0.078(5) 0.779(4) 0.220(3) 0.0367(2) Uiso 1.00 d . . .
H(5) H -0.0429 0.7195 0.0870 0.0610 Uiso 1.00 calc . . .
H(6) H -0.1344 0.6442 -0.0242 0.0773 Uiso 1.00 calc . . .
H(7) H -0.3036 0.5350 -0.0133 0.0725 Uiso 1.00 calc . . .
H(8) H -0.3807 0.5077 0.1086 0.0580 Uiso 1.00 calc . . .
H(9) H -0.2939 0.5854 0.2205 0.0464 Uiso 1.00 calc . . .
H(10) H 0.1061 0.5475 0.1405 0.0384 Uiso 1.00 calc . . .
H(11) H 0.2177 0.4848 0.1769 0.0384 Uiso 1.00 calc . . .
H(12) H 0.0768 0.3417 0.1761 0.0393 Uiso 1.00 calc . . .
H(13) H -0.0713 0.2578 0.2459 0.0468 Uiso 1.00 calc . . .
H(14) H -0.1826 0.3375 0.3403 0.0461 Uiso 1.00 calc . . .
H(15) H -0.1409 0.4981 0.3649 0.0390 Uiso 1.00 calc . . .
H(16) H 0.1459 0.8126 0.1919 0.0391 Uiso 1.00 calc . . .
H(17) H 0.2139 0.9141 0.0939 0.0471 Uiso 1.00 calc . . .
H(18) H 0.3785 0.8659 0.0174 0.0495 Uiso 1.00 calc . . .
H(19) H 0.4763 0.7173 0.0385 0.0499 Uiso 1.00 calc . . .
H(20) H 0.4036 0.6158 0.1336 0.0429 Uiso 1.00 calc . . .
H(21) H 0.3459 0.6925 0.3860 0.0413 Uiso 1.00 calc . . .
H(22) H 0.5291 0.6501 0.4666 0.0501 Uiso 1.00 calc . . .
H(23) H 0.6563 0.5234 0.4318 0.0523 Uiso 1.00 calc . . .
H(24) H 0.5994 0.4381 0.3146 0.0481 Uiso 1.00 calc . . .
H(25) H 0.4152 0.4776 0.2347 0.0403 Uiso 1.00 calc . . .

loop_
_atom_site_aniso_label
_atom_site_aniso_U_11
_atom_site_aniso_U_22
_atom_site_aniso_U_33
_atom_site_aniso_U_12
_atom_site_aniso_U_13
_atom_site_aniso_U_23
Ir(1) 0.0231(1) 0.0251(1) 0.0250(1) 0.00176(6) 0.00289(8) 0.00265(5)
P(1) 0.0239(5) 0.0252(5) 0.0249(6) -0.0009(5) 0.0031(4) 0.0002(4)
O(1) 0.034(2) 0.032(2) 0.039(2) -0.005(1) 0.001(2) -0.003(1)
O(2) 0.060(2) 0.074(3) 0.028(2) 0.013(2) -0.001(2) 0.016(2)
O(3) 0.034(2) 0.030(2) 0.051(3) 0.005(1) 0.002(2) -0.006(1)
N(1) 0.026(2) 0.025(2) 0.033(2) 0.000(2) 0.000(1) 0.003(1)
C(1) 0.035(2) 0.028(2) 0.024(2) 0.005(2) 0.003(2) 0.001(2)
C(01) 0.031(2) 0.039(3) 0.045(3) 0.011(2) 0.002(2) 0.000(2)
C(2) 0.030(2) 0.037(2) 0.033(3) 0.001(2) 0.008(2) 0.001(2)
C(02) 0.021(2) 0.034(2) 0.037(3) 0.008(2) 0.004(2) 0.003(2)
C(03) 0.026(2) 0.026(2) 0.026(2) 0.004(2) -0.008(2) 0.005(2)
C(04) 0.026(2) 0.031(2) 0.035(3) 0.002(2) -0.005(2) 0.006(2)
C(05) 0.054(4) 0.059(3) 0.035(3) -0.021(3) -0.007(3) 0.008(3)
C(06) 0.074(5) 0.088(5) 0.034(4) -0.027(4) -0.005(3) -0.001(3)
C(07) 0.073(4) 0.060(4) 0.044(4) -0.021(4) -0.014(3) -0.004(3)
C(08) 0.044(3) 0.037(3) 0.060(4) -0.013(3) -0.014(3) 0.002(2)
C(09) 0.036(2) 0.028(2) 0.048(3) -0.002(2) -0.001(2) 0.003(2)
C(11) 0.025(2) 0.028(2) 0.028(2) 0.002(2) -0.002(2) 0.001(2)
C(12) 0.032(2) 0.026(2) 0.039(3) -0.002(2) -0.003(2) -0.003(2)
C(13) 0.027(2) 0.031(2) 0.058(4) -0.005(2) -0.009(2) 0.001(2)
C(14) 0.028(2) 0.033(2) 0.051(3) -0.008(2) -0.002(2) 0.010(2)
C(15) 0.025(2) 0.031(2) 0.039(3) -0.001(2) 0.006(2) 0.006(2)
C(16) 0.029(2) 0.030(2) 0.034(3) -0.001(2) 0.003(2) -0.002(2)
C(21) 0.026(2) 0.036(2) 0.023(2) -0.003(2) 0.002(2) 0.000(2)
C(22) 0.035(2) 0.033(2) 0.029(2) -0.002(2) 0.005(2) 0.004(2)
C(23) 0.043(3) 0.036(2) 0.036(3) -0.002(2) 0.004(2) 0.008(2)
C(24) 0.039(3) 0.056(3) 0.028(3) -0.011(3) 0.005(2) 0.009(2)
C(25) 0.036(3) 0.057(3) 0.033(3) -0.002(2) 0.011(2) 0.000(2)
C(26) 0.037(3) 0.038(2) 0.031(3) 0.000(2) 0.005(2) 0.001(2)
C(31) 0.028(2) 0.029(2) 0.029(2) -0.003(2) 0.005(2) 0.005(2)
C(32) 0.026(2) 0.037(2) 0.036(3) 0.002(2) -0.001(2) -0.001(2)
C(33) 0.034(2) 0.055(3) 0.036(3) 0.005(3) -0.006(2) -0.004(2)
C(34) 0.028(2) 0.056(3) 0.049(3) 0.005(2) -0.005(2) 0.010(3)
C(35) 0.029(3) 0.032(3) 0.059(4) 0.009(2) 0.006(2) 0.002(2)
C(36) 0.032(2) 0.028(2) 0.039(3) 0.001(2) 0.007(2) -0.003(2)

loop_
_geom_bond_atom_site_label_1
_geom_bond_atom_site_label_2
_geom_bond_distance
_geom_bond_site_symmetry_1
_geom_bond_site_symmetry_2
_geom_bond_publ_flag
Ir(1) P(1) 2.321(1) . . yes
Ir(1) N(1) 2.182(4) . . yes
Ir(1) C(1) 2.009(5) . . yes
Ir(1) C(2) 1.893(5) . . yes
Ir(1) C(02) 2.110(4) . . yes
Ir(1) C(03) 2.174(4) . . yes
P(1) C(16) 1.832(5) . . yes
P(1) C(21) 1.826(5) . . yes
P(1) C(31) 1.824(4) . . yes
O(1) C(1) 1.219(6) . . yes
O(2) C(2) 1.140(6) . . yes
O(3) C(1) 1.385(6) . . yes
O(3) C(01) 1.444(7) . . yes
N(1) C(11) 1.343(6) . . yes
N(1) C(15) 1.350(6) . . yes
C(01) C(02) 1.506(7) . . yes
C(02) C(03) 1.449(7) . . yes
C(03) C(04) 1.476(7) . . yes
C(04) C(05) 1.421(9) . . yes
C(04) C(09) 1.393(7) . . yes
C(05) C(06) 1.363(10) . . yes
C(06) C(07) 1.40(1) . . yes
C(07) C(08) 1.367(10) . . yes
C(08) C(09) 1.390(8) . . yes
C(11) C(12) 1.401(6) . . yes
C(11) C(16) 1.500(7) . . yes
C(12) C(13) 1.375(8) . . yes
C(13) C(14) 1.371(8) . . yes
C(14) C(15) 1.382(7) . . yes
C(21) C(22) 1.386(7) . . yes
C(21) C(26) 1.395(7) . . yes
C(22) C(23) 1.395(8) . . yes
C(23) C(24) 1.389(9) . . yes
C(24) C(25) 1.366(8) . . yes
C(25) C(26) 1.387(8) . . yes
C(31) C(32) 1.399(7) . . yes
C(31) C(36) 1.403(7) . . yes
C(32) C(33) 1.392(7) . . yes
C(33) C(34) 1.382(8) . . yes
C(34) C(35) 1.389(8) . . yes
C(35) C(36) 1.375(7) . . yes
